data_4309042
loop_
_publ_author_name
'Steve Welter'
'Nunzio Salluce'
'Arianna Benetti'
'Nicolette Rot'
'Peter Belser'
'Prashant Sonar'
'Andrew C. Grimsdale'
'Klaus M\"ullen'
'Martin Lutz'
'Anthony L. Spek'
'Luisa De Cola'

_publ_contact_author_address
; Bijvoet Center for Biomolecular Research
  Dep. Crystal and Structural Chemistry
  Utrecht University
  Padualaan 8
  3584 CH Utrecht
  The Netherlands
;
_publ_contact_author_email m.lutz@chem.uu.nl
_publ_contact_author_fax '[+31] 30 2533940'
_publ_contact_author_name 'Martin Lutz'
_publ_contact_author_phone '[+31] 30 2533902'
_publ_section_title
;
Rodlike Bimetallic Ruthenium and Osmium Complexes Bridged by Phenylene
Spacers. Synthesis, Electrochemistry, and Photophysics
;
_journal_name_full 'Inorganic Chemistry'
_journal_page_first 4706
_journal_page_last 4718
_journal_paper_doi 10.1021/ic0483141
_journal_volume 44
_journal_year 2005
_chemical_formula_moiety 'C45 H40 N6 Ru Si, 2(F6 P)'
_chemical_formula_sum 'C45 H40 F12 N6 P2 Ru Si'
_chemical_formula_weight 1083.93
_chemical_name_systematic
; 
 ? 
;
_space_group_IT_number 2
_symmetry_cell_setting triclinic
_symmetry_space_group_name_Hall '-P 1'
_symmetry_space_group_name_H-M 'P -1'
_atom_sites_solution_hydrogens geom
_atom_sites_solution_primary heavy
_atom_sites_solution_secondary difmap
_audit_creation_method SHELXL-97
_cell_angle_alpha 75.8460(6)
_cell_angle_beta 77.0381(6)
_cell_angle_gamma 75.8165(7)
_cell_formula_units_Z 2
_cell_length_a 11.6477(2)
_cell_length_b 11.7793(2)
_cell_length_c 19.5014(3)
_cell_measurement_reflns_used 85785
_cell_measurement_temperature 150(2)
_cell_measurement_theta_max 27.48
_cell_measurement_theta_min 1.02
_cell_volume 2476.56(7)
_computing_cell_refinement HKL2000
_computing_data_collection 'Nonius COLLECT'
_computing_data_reduction HKL2000
_computing_structure_refinement 'SHELXL-97 (Sheldrick, 1997)'
_computing_structure_solution 'DIRDIF-97 (Beurskens et al., 1997)'
_diffrn_ambient_temperature 150(2)
_diffrn_measured_fraction_theta_full 1.000
_diffrn_measured_fraction_theta_max 1.000
_diffrn_radiation_monochromator graphite
_diffrn_radiation_source 'rotating anode'
_diffrn_radiation_type MoK\a
_diffrn_radiation_wavelength 0.71073
_diffrn_reflns_av_R_equivalents 0.0406
_diffrn_reflns_av_sigmaI/netI 0.0330
_diffrn_reflns_limit_h_max 12
_diffrn_reflns_limit_h_min -11
_diffrn_reflns_limit_k_max 12
_diffrn_reflns_limit_k_min -11
_diffrn_reflns_limit_l_max 20
_diffrn_reflns_limit_l_min 0
_diffrn_reflns_number 28011
_diffrn_reflns_theta_full 22.00
_diffrn_reflns_theta_max 22.00
_diffrn_reflns_theta_min 1.09
_exptl_absorpt_coefficient_mu 0.488
_exptl_absorpt_correction_type none
_exptl_crystal_colour orange
_exptl_crystal_density_diffrn 1.454
_exptl_crystal_density_method 'not measured'
_exptl_crystal_description needle
_exptl_crystal_F_000 1096
_exptl_crystal_size_max 0.27
_exptl_crystal_size_mid 0.12
_exptl_crystal_size_min 0.09
_refine_diff_density_max 2.865
_refine_diff_density_min -1.662
_refine_diff_density_rms 0.108
_refine_ls_extinction_method none
_refine_ls_goodness_of_fit_ref 1.081
_refine_ls_hydrogen_treatment constr
_refine_ls_matrix_type full
_refine_ls_number_parameters 622
_refine_ls_number_reflns 6088
_refine_ls_number_restraints 127
_refine_ls_restrained_S_all 1.255
_refine_ls_R_factor_all 0.0740
_refine_ls_R_factor_gt 0.0671
_refine_ls_shift/su_max 0.113
_refine_ls_shift/su_mean 0.003
_refine_ls_structure_factor_coef Fsqd
_refine_ls_weighting_details 'calc w=1/[\s^2^(Fo^2^)+(0.1103P)^2^+10.3086P] where P=(Fo^2^+2Fc^2^)/3'
_refine_ls_weighting_scheme calc
_refine_ls_wR_factor_gt 0.1837
_refine_ls_wR_factor_ref 0.1892
_reflns_number_gt 5346
_reflns_number_total 6088
_reflns_threshold_expression I>2\s(I)
_cod_data_source_file ic0483141si20041129_064949.cif
_cod_data_source_block s2588a
_cod_database_code 4309042

loop_
_symmetry_equiv_pos_as_xyz
'x, y, z'
'-x, -y, -z'

loop_
_atom_site_label
_atom_site_type_symbol
_atom_site_fract_x
_atom_site_fract_y
_atom_site_fract_z
_atom_site_U_iso_or_equiv
_atom_site_adp_type
_atom_site_occupancy
_atom_site_symmetry_multiplicity
_atom_site_calc_flag
_atom_site_refinement_flags
_atom_site_disorder_assembly
_atom_site_disorder_group
Ru01 Ru 0.15531(5) 1.03500(5) 0.27249(3) 0.0297(3) Uani 1 1 d . . .
C11 C 0.2136(6) 1.0246(6) 0.1202(4) 0.0281(16) Uani 1 1 d . . .
N12 N 0.2414(5) 1.0760(5) 0.1678(3) 0.0306(14) Uani 1 1 d . . .
C13 C 0.3245(7) 1.1464(7) 0.1437(4) 0.0396(19) Uani 1 1 d . . .
H13 H 0.3439 1.1832 0.1767 0.048 Uiso 1 1 calc R . .
C14 C 0.3816(7) 1.1662(7) 0.0733(4) 0.041(2) Uani 1 1 d . . .
H14 H 0.4396 1.2157 0.0583 0.049 Uiso 1 1 calc R . .
C15 C 0.3542(7) 1.1141(7) 0.0251(4) 0.042(2) Uani 1 1 d . . .
H15 H 0.3934 1.1263 -0.0236 0.050 Uiso 1 1 calc R . .
C16 C 0.2682(7) 1.0432(7) 0.0486(4) 0.0379(19) Uani 1 1 d . . .
H16 H 0.2469 1.0075 0.0158 0.046 Uiso 1 1 calc R . .
C21 C 0.1263(6) 0.9471(6) 0.1504(4) 0.0266(16) Uani 1 1 d . . .
N22 N 0.0865(5) 0.9364(5) 0.2229(3) 0.0275(14) Uani 1 1 d . . .
C23 C 0.0070(6) 0.8644(6) 0.2541(4) 0.0326(18) Uani 1 1 d . . .
H23 H -0.0207 0.8555 0.3044 0.039 Uiso 1 1 calc R . .
C24 C -0.0359(6) 0.8037(6) 0.2169(4) 0.0321(17) Uani 1 1 d . . .
H24 H -0.0916 0.7540 0.2416 0.038 Uiso 1 1 calc R . .
C25 C 0.0020(6) 0.8144(6) 0.1429(4) 0.0299(17) Uani 1 1 d . . .
C26 C 0.0846(6) 0.8883(6) 0.1108(4) 0.0324(17) Uani 1 1 d . . .
H26 H 0.1128 0.8984 0.0605 0.039 Uiso 1 1 calc R . .
C31 C -0.0435(6) 0.7515(6) 0.1008(4) 0.0309(17) Uani 1 1 d . . .
C32 C -0.1547(7) 0.7142(7) 0.1276(4) 0.041(2) Uani 1 1 d . . .
H32 H -0.1993 0.7288 0.1728 0.050 Uiso 1 1 calc R . .
C33 C -0.1986(7) 0.6571(7) 0.0885(4) 0.043(2) Uani 1 1 d . . .
H33 H -0.2739 0.6339 0.1072 0.052 Uiso 1 1 calc R . .
C34 C -0.1358(7) 0.6319(6) 0.0219(4) 0.0309(17) Uani 1 1 d . . .
C35 C -0.0271(7) 0.6708(7) -0.0043(4) 0.0375(19) Uani 1 1 d . . .
H35 H 0.0171 0.6572 -0.0498 0.045 Uiso 1 1 calc R . .
C36 C 0.0173(7) 0.7281(7) 0.0344(4) 0.0364(18) Uani 1 1 d . . .
H36 H 0.0919 0.7525 0.0150 0.044 Uiso 1 1 calc R . .
C41 C -0.1869(7) 0.5740(6) -0.0205(4) 0.0314(17) Uani 1 1 d . . .
C42 C -0.2721(7) 0.5036(7) 0.0119(4) 0.0384(19) Uani 1 1 d . . .
H42 H -0.2942 0.4882 0.0628 0.046 Uiso 1 1 calc R . .
C43 C -0.3257(7) 0.4555(7) -0.0279(4) 0.0369(19) Uani 1 1 d . . .
H43 H -0.3838 0.4084 -0.0037 0.044 Uiso 1 1 calc R . .
C44 C -0.2963(7) 0.4746(6) -0.1026(4) 0.0325(17) Uani 1 1 d . . .
C45 C -0.2066(8) 0.5403(7) -0.1344(4) 0.042(2) Uani 1 1 d . . .
H45 H -0.1812 0.5521 -0.1850 0.050 Uiso 1 1 calc R . .
C46 C -0.1534(8) 0.5889(7) -0.0948(4) 0.041(2) Uani 1 1 d . . .
H46 H -0.0929 0.6333 -0.1188 0.050 Uiso 1 1 calc R . .
Si51 Si -0.37592(18) 0.42346(18) -0.16005(11) 0.0314(5) Uani 1 1 d . . .
C52 C -0.4471(7) 0.2966(7) -0.1056(4) 0.042(2) Uani 1 1 d . . .
H52A H -0.5048 0.3227 -0.0647 0.063 Uiso 1 1 calc R . .
H52B H -0.3849 0.2300 -0.0881 0.063 Uiso 1 1 calc R . .
H52C H -0.4891 0.2707 -0.1355 0.063 Uiso 1 1 calc R . .
C53 C -0.2663(7) 0.3740(7) -0.2376(4) 0.0415(19) Uani 1 1 d . . .
H53A H -0.2289 0.4406 -0.2662 0.062 Uiso 1 1 calc R . .
H53B H -0.3082 0.3480 -0.2676 0.062 Uiso 1 1 calc R . .
H53C H -0.2041 0.3074 -0.2200 0.062 Uiso 1 1 calc R . .
C54 C -0.4931(8) 0.5508(8) -0.1947(5) 0.049(2) Uani 1 1 d . . .
H54A H -0.5515 0.5776 -0.1543 0.073 Uiso 1 1 calc R . .
H54B H -0.5345 0.5248 -0.2249 0.073 Uiso 1 1 calc R . .
H54C H -0.4549 0.6169 -0.2233 0.073 Uiso 1 1 calc R . .
C61 C 0.2507(9) 0.8192(7) 0.3686(5) 0.050(2) Uani 1 1 d . . .
N62 N 0.2849(6) 0.8886(6) 0.3043(4) 0.0386(16) Uani 1 1 d . . .
C63 C 0.3980(8) 0.8623(8) 0.2699(6) 0.053(2) Uani 1 1 d . . .
H63 H 0.4214 0.9102 0.2244 0.064 Uiso 1 1 calc R . .
C64 C 0.4823(10) 0.7677(10) 0.2982(7) 0.074(3) Uani 1 1 d . . .
H64 H 0.5630 0.7522 0.2736 0.089 Uiso 1 1 calc R . .
C65 C 0.4456(14) 0.6962(10) 0.3637(8) 0.087(4) Uani 1 1 d . . .
H65 H 0.5006 0.6293 0.3841 0.104 Uiso 1 1 calc R . .
C66 C 0.3300(12) 0.7228(10) 0.3986(6) 0.074(3) Uani 1 1 d . . .
H66 H 0.3044 0.6747 0.4436 0.089 Uiso 1 1 calc R . .
C71 C 0.1255(8) 0.8589(8) 0.4046(4) 0.047(2) Uani 1 1 d . . .
N72 N 0.0691(6) 0.9665(6) 0.3728(3) 0.0391(16) Uani 1 1 d . . .
C73 C -0.0440(8) 1.0107(9) 0.4028(4) 0.049(2) Uani 1 1 d . . .
H73 H -0.0826 1.0880 0.3815 0.059 Uiso 1 1 calc R . .
C74 C -0.1057(10) 0.9486(11) 0.4628(5) 0.066(3) Uani 1 1 d . . .
H74 H -0.1858 0.9820 0.4822 0.079 Uiso 1 1 calc R . .
C75 C -0.0509(12) 0.8394(12) 0.4939(5) 0.070(3) Uani 1 1 d . . .
H75 H -0.0925 0.7954 0.5355 0.084 Uiso 1 1 calc R . .
C76 C 0.0654(12) 0.7914(9) 0.4655(5) 0.069(3) Uani 1 1 d . . .
H76 H 0.1042 0.7141 0.4868 0.082 Uiso 1 1 calc R . .
C81 C 0.0378(7) 1.2812(6) 0.2813(4) 0.0334(18) Uani 1 1 d . . .
N82 N 0.0260(5) 1.1874(5) 0.2553(3) 0.0345(15) Uani 1 1 d . . .
C83 C -0.0699(7) 1.2030(7) 0.2233(4) 0.0401(19) Uani 1 1 d . . .
H83 H -0.0789 1.1388 0.2048 0.048 Uiso 1 1 calc R . .
C84 C -0.1548(8) 1.3066(8) 0.2164(5) 0.052(2) Uani 1 1 d . . .
H84 H -0.2210 1.3137 0.1936 0.063 Uiso 1 1 calc R . .
C85 C -0.1429(8) 1.4003(8) 0.2428(5) 0.055(2) Uani 1 1 d . . .
H85 H -0.2012 1.4727 0.2385 0.066 Uiso 1 1 calc R . .
C86 C -0.0469(8) 1.3891(7) 0.2752(5) 0.048(2) Uani 1 1 d . . .
H86 H -0.0377 1.4535 0.2934 0.058 Uiso 1 1 calc R . .
C91 C 0.1432(7) 1.2594(7) 0.3145(4) 0.0350(18) Uani 1 1 d . . .
N92 N 0.2161(5) 1.1495(6) 0.3143(3) 0.0343(15) Uani 1 1 d . . .
C93 C 0.3166(7) 1.1247(8) 0.3436(5) 0.045(2) Uani 1 1 d . . .
H93 H 0.3676 1.0481 0.3444 0.054 Uiso 1 1 calc R . .
C94 C 0.3474(8) 1.2061(9) 0.3723(5) 0.050(2) Uani 1 1 d . . .
H94 H 0.4197 1.1861 0.3913 0.061 Uiso 1 1 calc R . .
C95 C 0.2739(8) 1.3166(8) 0.3733(4) 0.048(2) Uani 1 1 d . . .
H95 H 0.2938 1.3731 0.3938 0.058 Uiso 1 1 calc R . .
C96 C 0.1715(8) 1.3438(7) 0.3444(4) 0.041(2) Uani 1 1 d . . .
H96 H 0.1195 1.4198 0.3446 0.049 Uiso 1 1 calc R . .
P1 P 0.1906(2) 0.3998(2) 0.58224(13) 0.0622(7) Uani 1 1 d D . .
F1 F 0.3230(6) 0.3934(10) 0.5392(4) 0.128(3) Uani 1 1 d D . .
F2 F 0.1653(8) 0.5397(5) 0.5737(4) 0.101(2) Uani 1 1 d D . .
F3 F 0.0577(5) 0.4014(6) 0.6280(3) 0.0847(18) Uani 1 1 d D . .
F4 F 0.2058(8) 0.2591(5) 0.5942(5) 0.127(3) Uani 1 1 d D . .
F5 F 0.2379(6) 0.3847(5) 0.6551(3) 0.0774(17) Uani 1 1 d D . .
F6 F 0.1396(7) 0.4123(8) 0.5116(3) 0.118(3) Uani 1 1 d D . .
P2 P 0.6949(3) 0.0862(3) 0.1325(2) 0.1123(16) Uani 1 1 d DU . .
F7 F 0.8170(6) 0.0309(7) 0.0869(5) 0.120(3) Uani 1 1 d D . .
F8A F 0.7623(11) 0.1992(9) 0.1181(7) 0.074(3) Uani 0.50 1 d PDU . .
F8B F 0.670(5) 0.2258(12) 0.129(3) 0.33(3) Uani 0.50 1 d PDU . .
F9A F 0.5854(12) 0.1753(11) 0.1638(9) 0.085(5) Uani 0.50 1 d PDU . .
F9B F 0.5687(9) 0.1122(15) 0.1886(8) 0.105(5) Uani 0.50 1 d PDU . .
F10 F 0.6324(7) -0.0118(6) 0.1257(4) 0.106(2) Uani 1 1 d D . .
F11 F 0.7510(9) 0.0401(11) 0.2010(5) 0.165(4) Uani 1 1 d DU . .
F12 F 0.6545(7) 0.1557(7) 0.0559(4) 0.122(3) Uani 1 1 d D . .

loop_
_atom_site_aniso_label
_atom_site_aniso_U_11
_atom_site_aniso_U_22
_atom_site_aniso_U_33
_atom_site_aniso_U_23
_atom_site_aniso_U_13
_atom_site_aniso_U_12
Ru01 0.0294(4) 0.0287(4) 0.0339(4) -0.0087(3) -0.0056(3) -0.0089(3)
C11 0.030(4) 0.023(4) 0.029(4) -0.004(3) -0.004(3) -0.003(3)
N12 0.027(3) 0.027(3) 0.037(4) -0.007(3) -0.004(3) -0.006(3)
C13 0.034(4) 0.038(5) 0.050(5) -0.007(4) -0.005(4) -0.016(4)
C14 0.035(4) 0.043(5) 0.046(5) -0.005(4) -0.001(4) -0.019(4)
C15 0.040(5) 0.041(5) 0.038(5) 0.000(4) 0.004(4) -0.012(4)
C16 0.042(5) 0.030(4) 0.042(5) -0.004(4) -0.011(4) -0.008(4)
C21 0.025(4) 0.026(4) 0.029(4) -0.007(3) -0.004(3) -0.002(3)
N22 0.022(3) 0.023(3) 0.037(4) -0.007(3) -0.004(3) -0.003(3)
C23 0.032(4) 0.030(4) 0.036(4) -0.010(3) -0.002(3) -0.007(3)
C24 0.031(4) 0.030(4) 0.037(4) -0.008(3) -0.005(3) -0.008(3)
C25 0.028(4) 0.026(4) 0.036(4) -0.008(3) -0.007(3) -0.001(3)
C26 0.033(4) 0.028(4) 0.035(4) -0.008(3) -0.007(3) -0.003(3)
C31 0.032(4) 0.023(4) 0.039(4) -0.005(3) -0.011(3) -0.005(3)
C32 0.047(5) 0.048(5) 0.033(4) -0.014(4) -0.003(4) -0.013(4)
C33 0.040(5) 0.053(5) 0.042(5) -0.012(4) -0.002(4) -0.023(4)
C34 0.035(4) 0.025(4) 0.033(4) -0.007(3) -0.009(3) -0.003(3)
C35 0.036(4) 0.040(5) 0.038(4) -0.016(4) 0.000(4) -0.009(4)
C36 0.030(4) 0.042(5) 0.038(5) -0.015(4) 0.003(4) -0.011(4)
C41 0.035(4) 0.026(4) 0.034(4) -0.007(3) -0.009(3) -0.003(3)
C42 0.040(5) 0.041(5) 0.031(4) -0.008(4) -0.001(4) -0.008(4)
C43 0.038(4) 0.038(4) 0.038(5) -0.008(4) -0.004(4) -0.014(4)
C44 0.037(4) 0.026(4) 0.035(4) -0.009(3) -0.008(3) -0.004(3)
C45 0.058(5) 0.045(5) 0.026(4) -0.004(4) -0.005(4) -0.023(4)
C46 0.050(5) 0.041(5) 0.039(5) -0.008(4) -0.004(4) -0.023(4)
Si51 0.0335(11) 0.0278(11) 0.0350(12) -0.0081(9) -0.0074(9) -0.0068(9)
C52 0.042(5) 0.042(5) 0.047(5) -0.011(4) -0.010(4) -0.015(4)
C53 0.047(5) 0.038(5) 0.046(5) -0.015(4) -0.011(4) -0.011(4)
C54 0.043(5) 0.042(5) 0.055(5) -0.004(4) -0.009(4) -0.003(4)
C61 0.084(7) 0.030(5) 0.049(6) -0.007(4) -0.041(5) -0.007(5)
N62 0.040(4) 0.034(4) 0.049(4) -0.014(3) -0.022(3) -0.001(3)
C63 0.045(6) 0.048(5) 0.076(7) -0.031(5) -0.028(5) 0.006(4)
C64 0.057(6) 0.067(7) 0.112(10) -0.046(7) -0.044(7) 0.018(6)
C65 0.119(12) 0.052(7) 0.101(10) -0.022(7) -0.083(9) 0.026(7)
C66 0.106(10) 0.059(7) 0.066(7) -0.017(6) -0.049(7) 0.005(7)
C71 0.069(6) 0.048(6) 0.035(5) -0.007(4) -0.019(4) -0.025(5)
N72 0.051(4) 0.043(4) 0.031(4) -0.008(3) -0.007(3) -0.023(3)
C73 0.049(5) 0.066(6) 0.040(5) -0.018(4) 0.003(4) -0.032(5)
C74 0.069(7) 0.104(9) 0.040(6) -0.021(6) 0.002(5) -0.050(7)
C75 0.093(9) 0.096(9) 0.037(6) -0.008(6) -0.003(6) -0.060(8)
C76 0.117(10) 0.055(6) 0.045(6) 0.009(5) -0.032(6) -0.042(7)
C81 0.037(4) 0.030(4) 0.032(4) -0.008(3) 0.002(3) -0.011(4)
N82 0.033(4) 0.032(4) 0.041(4) -0.010(3) -0.003(3) -0.011(3)
C83 0.037(5) 0.036(5) 0.052(5) -0.016(4) -0.009(4) -0.007(4)
C84 0.040(5) 0.046(5) 0.071(6) -0.014(5) -0.022(5) 0.003(4)
C85 0.048(6) 0.042(5) 0.075(7) -0.023(5) -0.015(5) 0.005(4)
C86 0.053(6) 0.038(5) 0.056(6) -0.017(4) -0.001(5) -0.010(4)
C91 0.040(5) 0.033(4) 0.031(4) -0.007(3) 0.005(4) -0.017(4)
N92 0.034(4) 0.039(4) 0.033(4) -0.010(3) -0.001(3) -0.015(3)
C93 0.038(5) 0.050(5) 0.052(5) -0.014(4) -0.010(4) -0.013(4)
C94 0.045(5) 0.069(6) 0.051(5) -0.022(5) -0.011(4) -0.023(5)
C95 0.053(5) 0.060(6) 0.044(5) -0.024(4) 0.003(4) -0.033(5)
C96 0.057(5) 0.040(5) 0.031(4) -0.012(4) 0.002(4) -0.022(4)
P1 0.0724(18) 0.0596(16) 0.0529(15) -0.0249(13) -0.0140(13) 0.0058(13)
F1 0.072(5) 0.229(10) 0.092(5) -0.074(6) 0.004(4) -0.019(5)
F2 0.156(7) 0.056(4) 0.078(4) 0.005(3) -0.021(4) -0.016(4)
F3 0.082(4) 0.089(4) 0.084(4) -0.028(4) -0.009(3) -0.013(3)
F4 0.138(7) 0.077(5) 0.188(9) -0.076(5) -0.045(6) 0.006(5)
F5 0.092(4) 0.077(4) 0.065(4) -0.015(3) -0.034(3) -0.002(3)
F6 0.105(5) 0.179(8) 0.072(5) -0.064(5) -0.027(4) 0.016(5)
P2 0.094(2) 0.088(2) 0.191(4) -0.089(3) -0.098(3) 0.042(2)
F7 0.083(5) 0.096(5) 0.178(8) -0.017(5) -0.067(5) 0.017(4)
F8A 0.083(7) 0.077(7) 0.087(7) -0.038(6) -0.028(6) -0.027(6)
F8B 0.33(3) 0.32(3) 0.32(3) -0.080(13) -0.045(12) -0.052(13)
F9A 0.104(9) 0.037(6) 0.118(9) -0.026(6) -0.051(7) 0.017(6)
F9B 0.103(9) 0.088(9) 0.151(10) -0.094(8) -0.082(8) 0.055(7)
F10 0.138(6) 0.081(5) 0.106(5) -0.045(4) 0.008(5) -0.032(4)
F11 0.131(7) 0.225(9) 0.125(6) 0.001(6) -0.063(6) -0.009(6)
F12 0.098(6) 0.118(6) 0.150(7) -0.008(5) -0.069(5) 0.002(5)

loop_
_atom_type_symbol
_atom_type_description
_atom_type_scat_dispersion_real
_atom_type_scat_dispersion_imag
_atom_type_scat_source
C C 0.0033 0.0016 'International Tables Vol C Tables 4.2.6.8 and 6.1.1.4'
H H 0.0000 0.0000 'International Tables Vol C Tables 4.2.6.8 and 6.1.1.4'
F F 0.0171 0.0103 'International Tables Vol C Tables 4.2.6.8 and 6.1.1.4'
N N 0.0061 0.0033 'International Tables Vol C Tables 4.2.6.8 and 6.1.1.4'
P P 0.1023 0.0942 'International Tables Vol C Tables 4.2.6.8 and 6.1.1.4'
Ru Ru -1.2594 0.8363 'International Tables Vol C Tables 4.2.6.8 and 6.1.1.4'
Si Si 0.0817 0.0704 'International Tables Vol C Tables 4.2.6.8 and 6.1.1.4'

loop_
_geom_angle_atom_site_label_1
_geom_angle_atom_site_label_2
_geom_angle_atom_site_label_3
_geom_angle
_geom_angle_site_symmetry_1
_geom_angle_site_symmetry_3
_geom_angle_publ_flag
N82 Ru01 N72 95.4(3) . . ?
N82 Ru01 N12 90.2(2) . . ?
N72 Ru01 N12 170.1(2) . . ?
N82 Ru01 N92 78.9(2) . . ?
N72 Ru01 N92 90.9(2) . . ?
N12 Ru01 N92 98.2(2) . . ?
N82 Ru01 N62 171.3(2) . . ?
N72 Ru01 N62 79.3(3) . . ?
N12 Ru01 N62 96.1(3) . . ?
N92 Ru01 N62 94.3(2) . . ?
N82 Ru01 N22 95.7(2) . . ?
N72 Ru01 N22 92.8(2) . . ?
N12 Ru01 N22 78.6(2) . . ?
N92 Ru01 N22 173.8(2) . . ?
N62 Ru01 N22 91.4(2) . . ?
N12 C11 C16 121.2(6) . . ?
N12 C11 C21 115.3(6) . . ?
C16 C11 C21 123.5(6) . . ?
C11 N12 C13 118.4(6) . . ?
C11 N12 Ru01 116.0(4) . . ?
C13 N12 Ru01 125.6(5) . . ?
N12 C13 C14 122.4(7) . . ?
N12 C13 H13 118.8 . . ?
C14 C13 H13 118.8 . . ?
C15 C14 C13 119.5(7) . . ?
C15 C14 H14 120.3 . . ?
C13 C14 H14 120.3 . . ?
C14 C15 C16 118.9(7) . . ?
C14 C15 H15 120.5 . . ?
C16 C15 H15 120.5 . . ?
C11 C16 C15 119.7(7) . . ?
C11 C16 H16 120.2 . . ?
C15 C16 H16 120.2 . . ?
N22 C21 C26 121.0(6) . . ?
N22 C21 C11 114.6(6) . . ?
C26 C21 C11 124.4(6) . . ?
C23 N22 C21 117.4(6) . . ?
C23 N22 Ru01 127.2(5) . . ?
C21 N22 Ru01 115.4(4) . . ?
N22 C23 C24 123.5(7) . . ?
N22 C23 H23 118.3 . . ?
C24 C23 H23 118.3 . . ?
C23 C24 C25 120.2(7) . . ?
C23 C24 H24 119.9 . . ?
C25 C24 H24 119.9 . . ?
C24 C25 C26 116.2(7) . . ?
C24 C25 C31 121.8(6) . . ?
C26 C25 C31 122.0(6) . . ?
C21 C26 C25 121.7(7) . . ?
C21 C26 H26 119.2 . . ?
C25 C26 H26 119.2 . . ?
C36 C31 C32 117.2(7) . . ?
C36 C31 C25 122.8(6) . . ?
C32 C31 C25 119.9(6) . . ?
C33 C32 C31 120.4(7) . . ?
C33 C32 H32 119.8 . . ?
C31 C32 H32 119.8 . . ?
C32 C33 C34 122.1(7) . . ?
C32 C33 H33 118.9 . . ?
C34 C33 H33 118.9 . . ?
C35 C34 C33 116.8(7) . . ?
C35 C34 C41 122.0(6) . . ?
C33 C34 C41 121.1(7) . . ?
C36 C35 C34 121.4(7) . . ?
C36 C35 H35 119.3 . . ?
C34 C35 H35 119.3 . . ?
C35 C36 C31 122.0(7) . . ?
C35 C36 H36 119.0 . . ?
C31 C36 H36 119.0 . . ?
C42 C41 C46 116.7(7) . . ?
C42 C41 C34 121.7(7) . . ?
C46 C41 C34 121.6(7) . . ?
C43 C42 C41 121.8(7) . . ?
C43 C42 H42 119.1 . . ?
C41 C42 H42 119.1 . . ?
C42 C43 C44 121.6(7) . . ?
C42 C43 H43 119.2 . . ?
C44 C43 H43 119.2 . . ?
C43 C44 C45 116.2(7) . . ?
C43 C44 Si51 123.4(6) . . ?
C45 C44 Si51 120.3(6) . . ?
C46 C45 C44 122.2(7) . . ?
C46 C45 H45 118.9 . . ?
C44 C45 H45 118.9 . . ?
C45 C46 C41 121.3(7) . . ?
C45 C46 H46 119.4 . . ?
C41 C46 H46 119.4 . . ?
C53 Si51 C52 109.5(4) . . ?
C53 Si51 C54 108.8(4) . . ?
C52 Si51 C54 110.0(4) . . ?
C53 Si51 C44 109.7(3) . . ?
C52 Si51 C44 109.7(3) . . ?
C54 Si51 C44 109.1(4) . . ?
Si51 C52 H52A 109.5 . . ?
Si51 C52 H52B 109.5 . . ?
H52A C52 H52B 109.5 . . ?
Si51 C52 H52C 109.5 . . ?
H52A C52 H52C 109.5 . . ?
H52B C52 H52C 109.5 . . ?
Si51 C53 H53A 109.5 . . ?
Si51 C53 H53B 109.5 . . ?
H53A C53 H53B 109.5 . . ?
Si51 C53 H53C 109.5 . . ?
H53A C53 H53C 109.5 . . ?
H53B C53 H53C 109.5 . . ?
Si51 C54 H54A 109.5 . . ?
Si51 C54 H54B 109.5 . . ?
H54A C54 H54B 109.5 . . ?
Si51 C54 H54C 109.5 . . ?
H54A C54 H54C 109.5 . . ?
H54B C54 H54C 109.5 . . ?
N62 C61 C66 121.1(10) . . ?
N62 C61 C71 115.2(7) . . ?
C66 C61 C71 123.6(10) . . ?
C63 N62 C61 119.0(8) . . ?
C63 N62 Ru01 126.1(6) . . ?
C61 N62 Ru01 114.7(6) . . ?
N62 C63 C64 122.3(10) . . ?
N62 C63 H63 118.8 . . ?
C64 C63 H63 118.8 . . ?
C63 C64 C65 118.1(11) . . ?
C63 C64 H64 121.0 . . ?
C65 C64 H64 121.0 . . ?
C66 C65 C64 119.5(10) . . ?
C66 C65 H65 120.3 . . ?
C64 C65 H65 120.3 . . ?
C65 C66 C61 120.0(11) . . ?
C65 C66 H66 120.0 . . ?
C61 C66 H66 120.0 . . ?
N72 C71 C76 120.6(9) . . ?
N72 C71 C61 114.6(7) . . ?
C76 C71 C61 124.7(9) . . ?
C73 N72 C71 118.6(7) . . ?
C73 N72 Ru01 125.4(6) . . ?
C71 N72 Ru01 115.2(6) . . ?
N72 C73 C74 122.7(10) . . ?
N72 C73 H73 118.6 . . ?
C74 C73 H73 118.6 . . ?
C75 C74 C73 119.0(11) . . ?
C75 C74 H74 120.5 . . ?
C73 C74 H74 120.5 . . ?
C74 C75 C76 120.2(10) . . ?
C74 C75 H75 119.9 . . ?
C76 C75 H75 119.9 . . ?
C75 C76 C71 118.8(10) . . ?
C75 C76 H76 120.6 . . ?
C71 C76 H76 120.6 . . ?
N82 C81 C86 121.1(7) . . ?
N82 C81 C91 114.9(6) . . ?
C86 C81 C91 123.9(7) . . ?
C83 N82 C81 117.5(6) . . ?
C83 N82 Ru01 127.0(5) . . ?
C81 N82 Ru01 115.5(5) . . ?
N82 C83 C84 123.3(7) . . ?
N82 C83 H83 118.4 . . ?
C84 C83 H83 118.4 . . ?
C83 C84 C85 119.1(8) . . ?
C83 C84 H84 120.5 . . ?
C85 C84 H84 120.5 . . ?
C86 C85 C84 119.8(8) . . ?
C86 C85 H85 120.1 . . ?
C84 C85 H85 120.1 . . ?
C85 C86 C81 119.2(8) . . ?
C85 C86 H86 120.4 . . ?
C81 C86 H86 120.4 . . ?
N92 C91 C96 120.9(7) . . ?
N92 C91 C81 115.3(6) . . ?
C96 C91 C81 123.8(7) . . ?
C93 N92 C91 118.0(6) . . ?
C93 N92 Ru01 126.8(5) . . ?
C91 N92 Ru01 115.2(5) . . ?
N92 C93 C94 122.4(8) . . ?
N92 C93 H93 118.8 . . ?
C94 C93 H93 118.8 . . ?
C93 C94 C95 120.0(8) . . ?
C93 C94 H94 120.0 . . ?
C95 C94 H94 120.0 . . ?
C96 C95 C94 118.8(7) . . ?
C96 C95 H95 120.6 . . ?
C94 C95 H95 120.6 . . ?
C95 C96 C91 119.9(8) . . ?
C95 C96 H96 120.0 . . ?
C91 C96 H96 120.0 . . ?
F1 P1 F2 93.4(5) . . ?
F1 P1 F6 91.7(4) . . ?
F2 P1 F6 91.2(5) . . ?
F1 P1 F4 91.0(5) . . ?
F2 P1 F4 175.6(5) . . ?
F6 P1 F4 88.7(5) . . ?
F1 P1 F5 90.2(4) . . ?
F2 P1 F5 89.8(4) . . ?
F6 P1 F5 177.8(5) . . ?
F4 P1 F5 90.2(4) . . ?
F1 P1 F3 177.8(5) . . ?
F2 P1 F3 88.4(4) . . ?
F6 P1 F3 89.6(4) . . ?
F4 P1 F3 87.2(4) . . ?
F5 P1 F3 88.5(4) . . ?
F11 P2 F9A 96.8(8) . . ?
F11 P2 F10 107.3(6) . . ?
F9A P2 F10 101.0(7) . . ?
F11 P2 F7 89.9(5) . . ?
F9A P2 F7 163.1(8) . . ?
F10 P2 F7 91.8(4) . . ?
F11 P2 F8B 100(2) . . ?
F9A P2 F8B 47.2(19) . . ?
F10 P2 F8B 141(2) . . ?
F7 P2 F8B 116(2) . . ?
F11 P2 F12 167.6(6) . . ?
F9A P2 F12 83.8(7) . . ?
F10 P2 F12 84.7(5) . . ?
F7 P2 F12 86.4(5) . . ?
F8B P2 F12 71(2) . . ?
F11 P2 F9B 84.2(7) . . ?
F9A P2 F9B 29.8(6) . . ?
F10 P2 F9B 79.1(6) . . ?
F7 P2 F9B 167.1(7) . . ?
F8B P2 F9B 76(2) . . ?
F12 P2 F9B 101.7(7) . . ?
F11 P2 F8A 85.7(7) . . ?
F9A P2 F8A 82.7(8) . . ?
F10 P2 F8A 165.8(6) . . ?
F7 P2 F8A 82.3(6) . . ?
F8B P2 F8A 37(2) . . ?
F12 P2 F8A 82.1(6) . . ?
F9B P2 F8A 108.5(8) . . ?
F8B F8A P2 68.3(10) . . ?
F8A F8B F9A 134(3) . . ?
F8A F8B P2 74.4(13) . . ?
F9A F8B P2 65.0(10) . . ?
F9B F9A F8B 144(2) . . ?
F9B F9A P2 80.7(8) . . ?
F8B F9A P2 67.8(11) . . ?
F9A F9B P2 69.5(8) . . ?

loop_
_geom_bond_atom_site_label_1
_geom_bond_atom_site_label_2
_geom_bond_distance
_geom_bond_site_symmetry_2
_geom_bond_publ_flag
Ru01 N82 2.052(6) . ?
Ru01 N72 2.057(6) . ?
Ru01 N12 2.061(6) . ?
Ru01 N92 2.062(6) . ?
Ru01 N62 2.064(6) . ?
Ru01 N22 2.069(6) . ?
C11 N12 1.355(9) . ?
C11 C16 1.386(11) . ?
C11 C21 1.463(10) . ?
N12 C13 1.357(10) . ?
C13 C14 1.375(11) . ?
C13 H13 0.9500 . ?
C14 C15 1.370(11) . ?
C14 H14 0.9500 . ?
C15 C16 1.389(11) . ?
C15 H15 0.9500 . ?
C16 H16 0.9500 . ?
C21 N22 1.371(9) . ?
C21 C26 1.379(10) . ?
N22 C23 1.351(9) . ?
C23 C24 1.370(10) . ?
C23 H23 0.9500 . ?
C24 C25 1.395(10) . ?
C24 H24 0.9500 . ?
C25 C26 1.396(10) . ?
C25 C31 1.480(10) . ?
C26 H26 0.9500 . ?
C31 C36 1.386(10) . ?
C31 C32 1.417(11) . ?
C32 C33 1.374(11) . ?
C32 H32 0.9500 . ?
C33 C34 1.402(11) . ?
C33 H33 0.9500 . ?
C34 C35 1.397(11) . ?
C34 C41 1.482(10) . ?
C35 C36 1.374(11) . ?
C35 H35 0.9500 . ?
C36 H36 0.9500 . ?
C41 C42 1.392(11) . ?
C41 C46 1.393(11) . ?
C42 C43 1.385(11) . ?
C42 H42 0.9500 . ?
C43 C44 1.394(11) . ?
C43 H43 0.9500 . ?
C44 C45 1.395(11) . ?
C44 Si51 1.884(7) . ?
C45 C46 1.383(11) . ?
C45 H45 0.9500 . ?
C46 H46 0.9500 . ?
Si51 C53 1.860(8) . ?
Si51 C52 1.866(8) . ?
Si51 C54 1.867(8) . ?
C52 H52A 0.9800 . ?
C52 H52B 0.9800 . ?
C52 H52C 0.9800 . ?
C53 H53A 0.9800 . ?
C53 H53B 0.9800 . ?
C53 H53C 0.9800 . ?
C54 H54A 0.9800 . ?
C54 H54B 0.9800 . ?
C54 H54C 0.9800 . ?
C61 N62 1.354(11) . ?
C61 C66 1.375(14) . ?
C61 C71 1.485(13) . ?
N62 C63 1.337(11) . ?
C63 C64 1.385(14) . ?
C63 H63 0.9500 . ?
C64 C65 1.389(18) . ?
C64 H64 0.9500 . ?
C65 C66 1.364(18) . ?
C65 H65 0.9500 . ?
C66 H66 0.9500 . ?
C71 N72 1.346(11) . ?
C71 C76 1.404(13) . ?
N72 C73 1.347(11) . ?
C73 C74 1.372(13) . ?
C73 H73 0.9500 . ?
C74 C75 1.349(16) . ?
C74 H74 0.9500 . ?
C75 C76 1.380(16) . ?
C75 H75 0.9500 . ?
C76 H76 0.9500 . ?
C81 N82 1.370(9) . ?
C81 C86 1.402(11) . ?
C81 C91 1.454(11) . ?
N82 C83 1.351(10) . ?
C83 C84 1.369(12) . ?
C83 H83 0.9500 . ?
C84 C85 1.373(12) . ?
C84 H84 0.9500 . ?
C85 C86 1.369(13) . ?
C85 H85 0.9500 . ?
C86 H86 0.9500 . ?
C91 N92 1.363(10) . ?
C91 C96 1.403(11) . ?
N92 C93 1.354(10) . ?
C93 C94 1.371(12) . ?
C93 H93 0.9500 . ?
C94 C95 1.374(13) . ?
C94 H94 0.9500 . ?
C95 C96 1.367(12) . ?
C95 H95 0.9500 . ?
C96 H96 0.9500 . ?
P1 F1 1.576(6) . ?
P1 F2 1.576(5) . ?
P1 F6 1.580(6) . ?
P1 F4 1.587(6) . ?
P1 F5 1.593(5) . ?
P1 F3 1.602(6) . ?
P2 F11 1.540(7) . ?
P2 F9A 1.551(8) . ?
P2 F10 1.553(6) . ?
P2 F7 1.582(6) . ?
P2 F8B 1.584(9) . ?
P2 F12 1.628(6) . ?
P2 F9B 1.635(8) . ?
P2 F8A 1.642(7) . ?
F8A F8B 1.03(5) . ?
F8B F9A 1.26(5) . ?
F9A F9B 0.824(17) . ?

loop_
_geom_torsion_atom_site_label_1
_geom_torsion_atom_site_label_2
_geom_torsion_atom_site_label_3
_geom_torsion_atom_site_label_4
_geom_torsion
_geom_torsion_site_symmetry_1
_geom_torsion_site_symmetry_2
_geom_torsion_site_symmetry_3
_geom_torsion_site_symmetry_4
_geom_torsion_publ_flag
C16 C11 N12 C13 -0.1(10) . . . . ?
C21 C11 N12 C13 178.2(6) . . . . ?
C16 C11 N12 Ru01 -178.3(5) . . . . ?
C21 C11 N12 Ru01 0.0(8) . . . . ?
N82 Ru01 N12 C11 -95.1(5) . . . . ?
N92 Ru01 N12 C11 -173.9(5) . . . . ?
N62 Ru01 N12 C11 90.9(5) . . . . ?
N22 Ru01 N12 C11 0.6(5) . . . . ?
N82 Ru01 N12 C13 86.8(6) . . . . ?
N92 Ru01 N12 C13 8.0(6) . . . . ?
N62 Ru01 N12 C13 -87.2(6) . . . . ?
N22 Ru01 N12 C13 -177.4(6) . . . . ?
C11 N12 C13 C14 -0.5(11) . . . . ?
Ru01 N12 C13 C14 177.5(6) . . . . ?
N12 C13 C14 C15 0.3(12) . . . . ?
C13 C14 C15 C16 0.6(12) . . . . ?
N12 C11 C16 C15 1.0(11) . . . . ?
C21 C11 C16 C15 -177.2(7) . . . . ?
C14 C15 C16 C11 -1.2(12) . . . . ?
N12 C11 C21 N22 -1.0(9) . . . . ?
C16 C11 C21 N22 177.3(6) . . . . ?
N12 C11 C21 C26 178.8(6) . . . . ?
C16 C11 C21 C26 -2.9(11) . . . . ?
C26 C21 N22 C23 1.2(10) . . . . ?
C11 C21 N22 C23 -179.0(6) . . . . ?
C26 C21 N22 Ru01 -178.3(5) . . . . ?
C11 C21 N22 Ru01 1.5(7) . . . . ?
N82 Ru01 N22 C23 -91.5(6) . . . . ?
N72 Ru01 N22 C23 4.1(6) . . . . ?
N12 Ru01 N22 C23 179.4(6) . . . . ?
N62 Ru01 N22 C23 83.5(6) . . . . ?
N82 Ru01 N22 C21 87.9(5) . . . . ?
N72 Ru01 N22 C21 -176.4(5) . . . . ?
N12 Ru01 N22 C21 -1.2(5) . . . . ?
N62 Ru01 N22 C21 -97.1(5) . . . . ?
C21 N22 C23 C24 -0.7(10) . . . . ?
Ru01 N22 C23 C24 178.8(5) . . . . ?
N22 C23 C24 C25 -0.2(11) . . . . ?
C23 C24 C25 C26 0.5(10) . . . . ?
C23 C24 C25 C31 -179.1(7) . . . . ?
N22 C21 C26 C25 -1.0(10) . . . . ?
C11 C21 C26 C25 179.3(6) . . . . ?
C24 C25 C26 C21 0.1(10) . . . . ?
C31 C25 C26 C21 179.7(6) . . . . ?
C24 C25 C31 C36 -158.6(7) . . . . ?
C26 C25 C31 C36 21.8(11) . . . . ?
C24 C25 C31 C32 22.4(10) . . . . ?
C26 C25 C31 C32 -157.1(7) . . . . ?
C36 C31 C32 C33 0.2(11) . . . . ?
C25 C31 C32 C33 179.2(7) . . . . ?
C31 C32 C33 C34 0.9(13) . . . . ?
C32 C33 C34 C35 -1.8(12) . . . . ?
C32 C33 C34 C41 -177.8(7) . . . . ?
C33 C34 C35 C36 1.6(11) . . . . ?
C41 C34 C35 C36 177.6(7) . . . . ?
C34 C35 C36 C31 -0.6(12) . . . . ?
C32 C31 C36 C35 -0.3(11) . . . . ?
C25 C31 C36 C35 -179.3(7) . . . . ?
C35 C34 C41 C42 159.9(7) . . . . ?
C33 C34 C41 C42 -24.2(11) . . . . ?
C35 C34 C41 C46 -21.1(11) . . . . ?
C33 C34 C41 C46 154.8(8) . . . . ?
C46 C41 C42 C43 -3.1(11) . . . . ?
C34 C41 C42 C43 175.9(7) . . . . ?
C41 C42 C43 C44 0.4(12) . . . . ?
C42 C43 C44 C45 2.7(11) . . . . ?
C42 C43 C44 Si51 -174.2(6) . . . . ?
C43 C44 C45 C46 -3.0(12) . . . . ?
Si51 C44 C45 C46 174.0(6) . . . . ?
C44 C45 C46 C41 0.3(13) . . . . ?
C42 C41 C46 C45 2.8(12) . . . . ?
C34 C41 C46 C45 -176.2(7) . . . . ?
C43 C44 Si51 C53 -143.6(6) . . . . ?
C45 C44 Si51 C53 39.5(7) . . . . ?
C43 C44 Si51 C52 -23.4(7) . . . . ?
C45 C44 Si51 C52 159.8(6) . . . . ?
C43 C44 Si51 C54 97.3(7) . . . . ?
C45 C44 Si51 C54 -79.6(7) . . . . ?
C66 C61 N62 C63 -0.1(12) . . . . ?
C71 C61 N62 C63 176.9(7) . . . . ?
C66 C61 N62 Ru01 -176.0(7) . . . . ?
C71 C61 N62 Ru01 0.9(8) . . . . ?
N72 Ru01 N62 C63 -171.8(7) . . . . ?
N12 Ru01 N62 C63 17.1(6) . . . . ?
N92 Ru01 N62 C63 -81.7(6) . . . . ?
N22 Ru01 N62 C63 95.7(6) . . . . ?
N72 Ru01 N62 C61 3.9(5) . . . . ?
N12 Ru01 N62 C61 -167.3(5) . . . . ?
N92 Ru01 N62 C61 93.9(5) . . . . ?
N22 Ru01 N62 C61 -88.7(5) . . . . ?
C61 N62 C63 C64 -1.2(12) . . . . ?
Ru01 N62 C63 C64 174.2(6) . . . . ?
N62 C63 C64 C65 2.1(14) . . . . ?
C63 C64 C65 C66 -1.7(15) . . . . ?
C64 C65 C66 C61 0.5(16) . . . . ?
N62 C61 C66 C65 0.4(14) . . . . ?
C71 C61 C66 C65 -176.3(9) . . . . ?
N62 C61 C71 N72 -8.2(10) . . . . ?
C66 C61 C71 N72 168.7(8) . . . . ?
N62 C61 C71 C76 169.7(8) . . . . ?
C66 C61 C71 C76 -13.5(13) . . . . ?
C76 C71 N72 C73 3.4(11) . . . . ?
C61 C71 N72 C73 -178.6(7) . . . . ?
C76 C71 N72 Ru01 -166.5(6) . . . . ?
C61 C71 N72 Ru01 11.5(8) . . . . ?
N82 Ru01 N72 C73 9.2(6) . . . . ?
N92 Ru01 N72 C73 88.1(6) . . . . ?
N62 Ru01 N72 C73 -177.7(6) . . . . ?
N22 Ru01 N72 C73 -86.8(6) . . . . ?
N82 Ru01 N72 C71 178.3(5) . . . . ?
N92 Ru01 N72 C71 -102.7(5) . . . . ?
N62 Ru01 N72 C71 -8.6(5) . . . . ?
N22 Ru01 N72 C71 82.4(5) . . . . ?
C71 N72 C73 C74 -2.6(12) . . . . ?
Ru01 N72 C73 C74 166.2(6) . . . . ?
N72 C73 C74 C75 0.9(13) . . . . ?
C73 C74 C75 C76 0.0(14) . . . . ?
C74 C75 C76 C71 0.9(14) . . . . ?
N72 C71 C76 C75 -2.6(13) . . . . ?
C61 C71 C76 C75 179.6(8) . . . . ?
C86 C81 N82 C83 0.3(11) . . . . ?
C91 C81 N82 C83 -179.5(6) . . . . ?
C86 C81 N82 Ru01 -177.8(6) . . . . ?
C91 C81 N82 Ru01 2.4(8) . . . . ?
N72 Ru01 N82 C83 -91.3(7) . . . . ?
N12 Ru01 N82 C83 80.5(6) . . . . ?
N92 Ru01 N82 C83 178.8(7) . . . . ?
N22 Ru01 N82 C83 2.0(7) . . . . ?
N72 Ru01 N82 C81 86.6(5) . . . . ?
N12 Ru01 N82 C81 -101.6(5) . . . . ?
N92 Ru01 N82 C81 -3.3(5) . . . . ?
N22 Ru01 N82 C81 179.9(5) . . . . ?
C81 N82 C83 C84 -0.4(12) . . . . ?
Ru01 N82 C83 C84 177.5(6) . . . . ?
N82 C83 C84 C85 0.1(14) . . . . ?
C83 C84 C85 C86 0.3(14) . . . . ?
C84 C85 C86 C81 -0.3(14) . . . . ?
N82 C81 C86 C85 0.1(12) . . . . ?
C91 C81 C86 C85 179.8(8) . . . . ?
N82 C81 C91 N92 0.7(9) . . . . ?
C86 C81 C91 N92 -179.0(7) . . . . ?
N82 C81 C91 C96 -179.9(7) . . . . ?
C86 C81 C91 C96 0.3(12) . . . . ?
C96 C91 N92 C93 -0.2(10) . . . . ?
C81 C91 N92 C93 179.1(6) . . . . ?
C96 C91 N92 Ru01 177.1(5) . . . . ?
C81 C91 N92 Ru01 -3.5(8) . . . . ?
N82 Ru01 N92 C93 -179.2(7) . . . . ?
N72 Ru01 N92 C93 85.4(7) . . . . ?
N12 Ru01 N92 C93 -90.6(6) . . . . ?
N62 Ru01 N92 C93 6.1(7) . . . . ?
N82 Ru01 N92 C91 3.7(5) . . . . ?
N72 Ru01 N92 C91 -91.6(5) . . . . ?
N12 Ru01 N92 C91 92.3(5) . . . . ?
N62 Ru01 N92 C91 -170.9(5) . . . . ?
C91 N92 C93 C94 -0.8(12) . . . . ?
Ru01 N92 C93 C94 -177.8(6) . . . . ?
N92 C93 C94 C95 1.5(13) . . . . ?
C93 C94 C95 C96 -1.1(13) . . . . ?
C94 C95 C96 C91 0.1(12) . . . . ?
N92 C91 C96 C95 0.6(11) . . . . ?
C81 C91 C96 C95 -178.7(7) . . . . ?
F11 P2 F8A F8B -113(3) . . . . ?
F9A P2 F8A F8B -16(4) . . . . ?
F10 P2 F8A F8B 90(4) . . . . ?
F7 P2 F8A F8B 157(3) . . . . ?
F12 P2 F8A F8B 69(3) . . . . ?
F9B P2 F8A F8B -31(3) . . . . ?
P2 F8A F8B F9A 27(5) . . . . ?
F11 P2 F8B F8A 69(3) . . . . ?
F9A P2 F8B F8A 159(5) . . . . ?
F10 P2 F8B F8A -157.3(15) . . . . ?
F7 P2 F8B F8A -26(4) . . . . ?
F12 P2 F8B F8A -102(3) . . . . ?
F9B P2 F8B F8A 150(3) . . . . ?
F11 P2 F8B F9A -90(2) . . . . ?
F10 P2 F8B F9A 44(4) . . . . ?
F7 P2 F8B F9A 175.1(14) . . . . ?
F12 P2 F8B F9A 99(2) . . . . ?
F9B P2 F8B F9A -8.5(19) . . . . ?
F8A P2 F8B F9A -159(5) . . . . ?
F8A F8B F9A F9B 0(11) . . . . ?
P2 F8B F9A F9B 29(6) . . . . ?
F8A F8B F9A P2 -29(6) . . . . ?
F11 P2 F9A F9B -65.6(19) . . . . ?
F10 P2 F9A F9B 43(2) . . . . ?
F7 P2 F9A F9B -178.3(16) . . . . ?
F8B P2 F9A F9B -163(4) . . . . ?
F12 P2 F9A F9B 126.8(19) . . . . ?
F8A P2 F9A F9B -150(2) . . . . ?
F11 P2 F9A F8B 98(3) . . . . ?
F10 P2 F9A F8B -153(3) . . . . ?
F7 P2 F9A F8B -15(4) . . . . ?
F12 P2 F9A F8B -70(3) . . . . ?
F9B P2 F9A F8B 163(4) . . . . ?
F8A P2 F9A F8B 13(3) . . . . ?
F8B F9A F9B P2 -27(5) . . . . ?
F11 P2 F9B F9A 115(2) . . . . ?
F10 P2 F9B F9A -137(2) . . . . ?
F7 P2 F9B F9A 178(2) . . . . ?
F8B P2 F9B F9A 13(3) . . . . ?
F12 P2 F9B F9A -54(2) . . . . ?
F8A P2 F9B F9A 31(2) . . . . ?
